data_1568449
loop_
_publ_author_name
'McWilliams, Sean F.'
'Mercado, Brandon Q.'
'MacLeod, K. Cory'
'Fataftah, Majed S.'
'Tarrago, Maxime'
'Wang, Xiaoping'
'Bill, Eckhard'
'Ye, Shengfa'
'Holland, Patrick L.'

_publ_section_title
;
 Dynamic effects on ligand field from rapid hydride motion in an iron(ii)
 dimer with an S = 3 ground state
;
_journal_issue 9
_journal_name_full 'Chemical Science'
_journal_page_first 2303
_journal_page_last 2312
_journal_paper_doi 10.1039/D2SC06412J
_journal_volume 14
_journal_year 2023
_chemical_formula_moiety 'C44 H54.15 D1.85 Fe2 N4, C7 H8'
_chemical_formula_sum 'C51 H62.15 D1.85 Fe2 N4'
_chemical_formula_weight 846.62
_space_group_crystal_system monoclinic
_space_group_IT_number 4
_space_group_name_Hall 'P 2yb'
_space_group_name_H-M_alt 'P 1 21 1'
_atom_sites_solution_hydrogens difmap
_audit_creation_method SHELXL-2014/7
_audit_update_record
;
2019-07-12 deposited with the CCDC.	2023-01-18 downloaded from the CCDC.
;
_cell_angle_alpha 90
_cell_angle_beta 94.329(4)
_cell_angle_gamma 90
_cell_formula_units_Z 2
_cell_length_a 11.8009(5)
_cell_length_b 10.9639(4)
_cell_length_c 17.4087(7)
_cell_measurement_reflns_used 17321
_cell_measurement_temperature 100(2)
_cell_measurement_theta_max 78.74
_cell_measurement_theta_min 7.31
_cell_volume 2245.98(16)
_computing_cell_refinement Mantidplot
_computing_data_collection 'SNS PyDas'
_computing_data_reduction 'Mantidplot and ANVRED3'
_computing_structure_refinement 'SHELXL-2014/7 (Sheldrick, 2014)'
_diffrn_ambient_temperature 100(2)
_diffrn_measured_fraction_theta_full 0.941
_diffrn_measured_fraction_theta_max 0.925
_diffrn_measurement_device_type TOPAZ
_diffrn_measurement_method 'time-of-flight Laue'
_diffrn_radiation_type neutrons
_diffrn_radiation_wavelength 0.6
_diffrn_radiation_wavelength_details 'Based on neutron time of flight'
_diffrn_reflns_av_unetI/netI 0.0982
_diffrn_reflns_Laue_measured_fraction_full 0.941
_diffrn_reflns_Laue_measured_fraction_max 0.925
_diffrn_reflns_limit_h_max 15
_diffrn_reflns_limit_h_min -15
_diffrn_reflns_limit_k_max 14
_diffrn_reflns_limit_k_min -14
_diffrn_reflns_limit_l_max 22
_diffrn_reflns_limit_l_min -22
_diffrn_reflns_number 23195
_diffrn_reflns_point_group_measured_fraction_full 0.873
_diffrn_reflns_point_group_measured_fraction_max 0.850
_diffrn_reflns_theta_full 25.214
_diffrn_reflns_theta_max 78.445
_diffrn_reflns_theta_min 7.410
_diffrn_source 'The ORNL Spallation Neutron Scource'
_exptl_absorpt_coefficient_mu 0.2533
_exptl_absorpt_correction_T_max 0.8684
_exptl_absorpt_correction_T_min 0.6445
_exptl_absorpt_correction_type sphere
_exptl_absorpt_process_details
; 
C. W. Dwiggins, Jr., Acta Cryst. A31, 395 (1975).
;
_exptl_crystal_colour black
_exptl_crystal_density_diffrn 1.252
_exptl_crystal_description prism
_exptl_crystal_F_000 1248
_exptl_crystal_size_max 2.040
_exptl_crystal_size_mid 0.720
_exptl_crystal_size_min 0.700
_refine_diff_density_max 1.067
_refine_diff_density_min -1.241
_refine_diff_density_rms 0.146
_refine_ls_abs_structure_details
;
 All f" are zero, so absolute structure could not be determined
;
_refine_ls_extinction_method none
_refine_ls_goodness_of_fit_ref 1.042
_refine_ls_hydrogen_treatment refall
_refine_ls_matrix_type full
_refine_ls_number_parameters 1098
_refine_ls_number_reflns 23195
_refine_ls_number_restraints 254
_refine_ls_restrained_S_all 1.041
_refine_ls_R_factor_all 0.0689
_refine_ls_R_factor_gt 0.0642
_refine_ls_shift/su_max 0.000
_refine_ls_shift/su_mean 0.000
_refine_ls_structure_factor_coef Fsqd
_refine_ls_weighting_details 'w=1/[\s^2^(Fo^2^)+(0.0363P)^2^+18.3075P] where P=(Fo^2^+2Fc^2^)/3'
_refine_ls_weighting_scheme calc
_refine_ls_wR_factor_gt 0.1228
_refine_ls_wR_factor_ref 0.1261
_reflns_Friedel_coverage 0.744
_reflns_Friedel_fraction_full 0.796
_reflns_Friedel_fraction_max 0.766
_reflns_number_gt 21555
_reflns_number_total 23195
_reflns_threshold_expression 'I > 2\s(I)'
_cod_data_source_file d2sc06412j2.cif
_cod_data_source_block FeD
_cod_depositor_comments 'Adding full bibliography for 1568447--1568450.cif.'
_cod_original_sg_symbol_H-M 'P 21'
_cod_database_code 1568449
_shelx_shelxl_version_number 2014/7
_shelx_space_group_comment
;
The symmetry employed for this shelxl refinement is uniquely defined
by the following loop, which should always be used as a source of
symmetry information in preference to the above space-group names.
They are only intended as comments.
;
_exptl_absorpt_special_details
; 
Neutron linear absorption coefficient is wavelength dependent.
For each peak, the absorption coefficient mu is calculated as:
          mu = 1.4650 + 1.9200/1.7982 * wavelength  [cm^-1^]
where 
 1.4650 cm^-1 is the absorption coefficient for total scattering;
 1.9200 cm^-1 is the absorption coefficient for true absorption at 1.7982 A.
 
The value of 0.2533 (mm^-1^) shown in _exptl_absorpt_coefficient_mu 
is the sample absorption coefficient for neutron wavelength at 1.0 \%A.
;

loop_
_space_group_symop_operation_xyz
'x, y, z'
'-x, y+1/2, -z'

loop_
_atom_site_label
_atom_site_type_symbol
_atom_site_fract_x
_atom_site_fract_y
_atom_site_fract_z
_atom_site_U_iso_or_equiv
_atom_site_adp_type
_atom_site_occupancy
_atom_site_site_symmetry_order
_atom_site_calc_flag
_atom_site_refinement_flags_posn
_atom_site_refinement_flags_adp
_atom_site_refinement_flags_occupancy
_atom_site_disorder_assembly
_atom_site_disorder_group
Fe1 Fe 0.7695(3) 0.4787(3) 0.77789(17) 0.0156(6) Uani 1 1 d . . . . .
Fe2 Fe 0.8356(3) 0.3280(3) 0.68687(16) 0.0143(6) Uani 1 1 d . . . . .
D1 D 0.8269(10) 0.4844(7) 0.6965(5) 0.059(4) Uani 0.925(16) 1 d . . P A 1
D2 D 0.7608(10) 0.3306(6) 0.7676(5) 0.063(3) Uani 0.925(16) 1 d . . P A 1
H1 H 0.8269(10) 0.4844(7) 0.6965(5) 0.078(5) Uani 0.075(16) 1 d . . P A 2
H2 H 0.8269(10) 0.4844(7) 0.6965(5) 0.083(4) Uani 0.075(16) 1 d . . P A 2
N11 N 0.7026(3) 0.4658(3) 0.87505(17) 0.0170(7) Uani 1 1 d . . . . .
N21 N 0.7646(3) 0.6546(3) 0.78054(17) 0.0156(7) Uani 1 1 d . . . . .
C11 C 0.5994(7) 0.5225(5) 0.9870(3) 0.0294(13) Uani 1 1 d . . . . .
H11A H 0.5090(17) 0.5320(18) 0.9790(9) 0.067(4) Uani 1 1 d . . . . .
H11B H 0.6283(15) 0.5817(14) 1.0333(7) 0.059(4) Uani 1 1 d . . . . .
H11C H 0.6173(18) 0.4295(13) 1.0038(8) 0.072(5) Uani 1 1 d . . . . .
C21 C 0.6534(4) 0.5543(4) 0.9133(2) 0.0168(9) Uani 1 1 d . . . . .
C31 C 0.6493(4) 0.6781(4) 0.8890(2) 0.0153(9) Uani 1 1 d . . . . .
C41 C 0.7092(4) 0.7241(4) 0.8282(2) 0.0150(9) Uani 1 1 d . . . . .
C51 C 0.7100(6) 0.8607(4) 0.8170(3) 0.0259(12) Uani 1 1 d . . . . .
H51A H 0.7639(15) 0.8879(11) 0.7724(9) 0.062(4) Uani 1 1 d . . . . .
H51B H 0.7373(15) 0.9073(11) 0.8692(7) 0.055(4) Uani 1 1 d . . . . .
H51C H 0.6246(15) 0.8939(13) 0.8007(10) 0.064(4) Uani 1 1 d . . . . .
C61 C 0.5824(5) 0.7685(4) 0.9340(3) 0.0207(11) Uani 1 1 d . . . . .
H61A H 0.5170(15) 0.7236(13) 0.9629(9) 0.061(4) Uani 1 1 d . . . . .
H61B H 0.5375(13) 0.8319(12) 0.8966(7) 0.051(3) Uani 1 1 d . . . . .
H61C H 0.6350(15) 0.8198(17) 0.9734(10) 0.078(6) Uani 1 1 d . . . . .
C12 C 0.7151(5) 0.3461(4) 0.9081(2) 0.0190(10) Uani 1 1 d . . . . .
C22 C 0.6297(5) 0.2581(4) 0.8925(3) 0.0226(10) Uani 1 1 d . . . . .
C32 C 0.6468(6) 0.1409(5) 0.9214(3) 0.0287(12) Uani 1 1 d . . . . .
H32 H 0.5822(13) 0.0721(12) 0.9092(8) 0.053(3) Uani 1 1 d . . . . .
C42 C 0.7466(6) 0.1101(5) 0.9660(3) 0.0326(14) Uani 1 1 d . . . . .
H42 H 0.7595(16) 0.0195(11) 0.9894(8) 0.058(4) Uani 1 1 d . . . . .
C52 C 0.8305(6) 0.1987(5) 0.9806(3) 0.0302(13) Uani 1 1 d . . . . .
H52 H 0.9077(15) 0.1737(12) 1.0147(7) 0.058(4) Uani 1 1 d . . . . .
C62 C 0.8157(5) 0.3172(4) 0.9517(2) 0.0227(11) Uani 1 1 d . . . . .
C72 C 0.5228(5) 0.2895(6) 0.8440(4) 0.0319(13) Uani 1 1 d . . . . .
H72A H 0.4769(14) 0.3627(16) 0.8698(11) 0.069(4) Uani 1 1 d . . . . .
H72B H 0.4669(14) 0.2097(15) 0.8372(12) 0.074(5) Uani 1 1 d . . . . .
H72C H 0.5421(13) 0.3205(14) 0.7877(8) 0.055(3) Uani 1 1 d . . . . .
C82 C 0.9091(6) 0.4101(5) 0.9656(4) 0.0340(14) Uani 1 1 d . . . . .
H82A H 0.9551(17) 0.4192(17) 0.9168(11) 0.075(5) Uani 1 1 d . . . . .
H82B H 0.9676(17) 0.3818(16) 1.0122(11) 0.081(6) Uani 1 1 d . . . . .
H82C H 0.8773(15) 0.4982(13) 0.9762(13) 0.075(5) Uani 1 1 d . . . . .
C13 C 0.8363(4) 0.7116(4) 0.7281(2) 0.0157(9) Uani 1 1 d . . . . .
C23 C 0.9515(4) 0.7285(4) 0.7512(3) 0.0197(10) Uani 1 1 d . . . . .
C33 C 1.0218(5) 0.7790(4) 0.6985(3) 0.0236(11) Uani 1 1 d . . . . .
H33 H 1.1123(10) 0.7909(12) 0.7165(7) 0.043(3) Uani 1 1 d . . . . .
C43 C 0.9795(5) 0.8141(5) 0.6259(3) 0.0276(12) Uani 1 1 d . . . . .
H43 H 1.0343(12) 0.8520(12) 0.5852(7) 0.049(3) Uani 1 1 d . . . . .
C53 C 0.8643(5) 0.7979(5) 0.6041(3) 0.0249(11) Uani 1 1 d . . . . .
H53 H 0.8299(12) 0.8257(13) 0.5466(6) 0.048(3) Uani 1 1 d . . . . .
C63 C 0.7912(5) 0.7454(4) 0.6541(3) 0.0210(10) Uani 1 1 d . . . . .
C73 C 0.9983(5) 0.6901(6) 0.8301(3) 0.0303(13) Uani 1 1 d . . . . .
H73A H 0.9515(15) 0.728(2) 0.8745(8) 0.070(5) Uani 1 1 d . . . . .
H73B H 1.0853(13) 0.7174(19) 0.8397(8) 0.070(5) Uani 1 1 d . . . . .
H73C H 0.9940(17) 0.5937(16) 0.8362(10) 0.076(5) Uani 1 1 d . . . . .
C83 C 0.6686(5) 0.7246(6) 0.6303(3) 0.0286(12) Uani 1 1 d . . . . .
H83A H 0.6472(12) 0.6294(12) 0.6351(8) 0.050(3) Uani 1 1 d . . . . .
H83B H 0.6478(13) 0.7532(16) 0.5718(7) 0.062(4) Uani 1 1 d . . . . .
H83C H 0.6142(12) 0.7736(16) 0.6669(9) 0.058(4) Uani 1 1 d . . . . .
N14 N 0.9794(3) 0.2446(3) 0.68070(17) 0.0147(6) Uani 1 1 d . . . . .
N24 N 0.7698(3) 0.2486(3) 0.59366(18) 0.0159(6) Uani 1 1 d . . . . .
C14 C 1.1329(5) 0.1283(5) 0.6287(3) 0.0219(11) Uani 1 1 d . . . . .
H14A H 1.1778(12) 0.1589(15) 0.5807(8) 0.057(4) Uani 1 1 d . . . . .
H14B H 1.1349(13) 0.0323(12) 0.6276(10) 0.060(4) Uani 1 1 d . . . . .
H14C H 1.1803(12) 0.1606(16) 0.6800(8) 0.060(4) Uani 1 1 d . . . . .
C24 C 1.0123(4) 0.1767(4) 0.6226(2) 0.0143(9) Uani 1 1 d . . . . .
C34 C 0.9404(4) 0.1471(4) 0.5564(2) 0.0145(9) Uani 1 1 d . . . . .
C44 C 0.8236(4) 0.1784(4) 0.5453(2) 0.0148(9) Uani 1 1 d . . . . .
C54 C 0.7563(5) 0.1279(4) 0.4753(3) 0.0209(11) Uani 1 1 d . . . . .
H54A H 0.6669(11) 0.1537(14) 0.4744(8) 0.052(3) Uani 1 1 d . . . . .
H54B H 0.7634(14) 0.0304(11) 0.4737(8) 0.053(4) Uani 1 1 d . . . . .
H54C H 0.7874(13) 0.1612(15) 0.4235(6) 0.054(4) Uani 1 1 d . . . . .
C64 C 0.9875(5) 0.0677(5) 0.4939(3) 0.0224(10) Uani 1 1 d . . . . .
H64A H 0.9527(16) -0.0225(16) 0.4929(8) 0.064(2) Uani 1 1 d . . . . .
H64B H 1.0763(18) 0.0610(15) 0.5001(8) 0.064(2) Uani 1 1 d . . . . .
H64C H 0.9664(16) 0.1043(15) 0.4377(8) 0.064(2) Uani 1 1 d . . . . .
C15 C 1.0492(4) 0.2586(4) 0.7503(2) 0.0143(9) Uani 1 1 d . . . . .
C25 C 1.0396(5) 0.1744(4) 0.8103(3) 0.0195(10) Uani 1 1 d . . . . .
C35 C 1.1062(5) 0.1913(5) 0.8796(3) 0.0288(12) Uani 1 1 d . . . . .
H35 H 1.0989(15) 0.1268(12) 0.9257(6) 0.056(4) Uani 1 1 d . . . . .
C45 C 1.1775(5) 0.2914(5) 0.8896(3) 0.0318(13) Uani 1 1 d . . . . .
H45 H 1.2289(14) 0.3042(14) 0.9448(7) 0.062(4) Uani 1 1 d . . . . .
C55 C 1.1842(5) 0.3762(5) 0.8308(3) 0.0305(13) Uani 1 1 d . . . . .
H55 H 1.2386(13) 0.4545(13) 0.8395(8) 0.054(3) Uani 1 1 d . . . . .
C65 C 1.1211(4) 0.3606(5) 0.7606(3) 0.0208(10) Uani 1 1 d . . . . .
C75 C 0.9596(6) 0.0682(5) 0.8004(3) 0.0289(13) Uani 1 1 d . . . . .
H75A H 0.8722(16) 0.1003(15) 0.7976(13) 0.074(5) Uani 1 1 d . . . . .
H75B H 0.9690(18) 0.0081(14) 0.8486(9) 0.078(6) Uani 1 1 d . . . . .
H75C H 0.9710(19) 0.0186(15) 0.7490(9) 0.076(6) Uani 1 1 d . . . . .
C85 C 1.1283(5) 0.4522(5) 0.6967(3) 0.0279(12) Uani 1 1 d . . . . .
H85A H 1.1598(18) 0.4120(16) 0.6470(9) 0.071(5) Uani 1 1 d . . . . .
H85B H 1.1823(15) 0.5271(15) 0.7140(10) 0.072(5) Uani 1 1 d . . . . .
H85C H 1.0457(14) 0.4915(15) 0.6799(9) 0.064(4) Uani 1 1 d . . . . .
C16 C 0.6513(4) 0.2722(4) 0.5834(2) 0.0137(9) Uani 1 1 d . U . . .
C26 C 0.6125(4) 0.3747(4) 0.5404(2) 0.0169(9) Uani 1 1 d . U . . .
C36 C 0.4975(4) 0.4036(5) 0.5372(3) 0.0205(10) Uani 1 1 d . U . . .
H36 H 0.4661(11) 0.4833(11) 0.5038(7) 0.042(3) Uani 1 1 d . U . . .
C46 C 0.4219(4) 0.3328(5) 0.5762(3) 0.0213(10) Uani 1 1 d . U . . .
H46 H 0.3318(10) 0.3571(11) 0.5741(7) 0.042(3) Uani 1 1 d . U . . .
C56 C 0.4614(4) 0.2319(5) 0.6173(3) 0.0203(10) Uani 1 1 d . U . . .
H56 H 0.4031(10) 0.1768(12) 0.6487(8) 0.045(3) Uani 1 1 d . U . . .
C66 C 0.5760(4) 0.2001(4) 0.6217(3) 0.0174(9) Uani 1 1 d . U . . .
C76 C 0.6942(5) 0.4535(5) 0.5004(3) 0.0235(11) Uani 1 1 d . U . . .
H76A H 0.7587(12) 0.4916(12) 0.5424(8) 0.048(3) Uani 1 1 d . U . . .
H76B H 0.6508(13) 0.5274(12) 0.4707(8) 0.054(3) Uani 1 1 d . U . . .
H76C H 0.7387(13) 0.3994(13) 0.4586(7) 0.049(3) Uani 1 1 d . U . . .
C86 C 0.6192(5) 0.0912(5) 0.6688(4) 0.0298(13) Uani 1 1 d . U . . .
H86A H 0.6693(15) 0.0314(14) 0.6369(10) 0.063(4) Uani 1 1 d . U . . .
H86B H 0.5501(13) 0.0385(14) 0.6892(11) 0.067(4) Uani 1 1 d . U . . .
H86C H 0.6718(15) 0.1203(14) 0.7179(10) 0.063(4) Uani 1 1 d . U . . .
C10 C 0.3817(5) 0.7036(5) 0.7520(3) 0.0240(11) Uani 1 1 d . U . . .
C20 C 0.3808(5) 0.8030(5) 0.7017(3) 0.0239(11) Uani 1 1 d . U . . .
H20 H 0.4152(12) 0.7911(13) 0.6462(7) 0.048(3) Uani 1 1 d . U . . .
C30 C 0.3374(5) 0.9150(5) 0.7222(3) 0.0278(12) Uani 1 1 d . U . . .
H30 H 0.3385(13) 0.9913(13) 0.6822(9) 0.057(4) Uani 1 1 d . U . . .
C40 C 0.2935(6) 0.9306(6) 0.7932(4) 0.0348(14) Uani 1 1 d . U . . .
H40 H 0.2598(14) 1.0197(15) 0.8084(10) 0.063(4) Uani 1 1 d . U . . .
C50 C 0.2917(5) 0.8322(6) 0.8430(3) 0.0337(13) Uani 1 1 d . U . . .
H50 H 0.2565(14) 0.8425(17) 0.8979(7) 0.064(4) Uani 1 1 d . U . . .
C60 C 0.3354(5) 0.7197(5) 0.8224(3) 0.0305(13) Uani 1 1 d . U . . .
H60 H 0.3359(14) 0.6424(14) 0.8625(7) 0.056(4) Uani 1 1 d . U . . .
C70 C 0.4325(6) 0.5826(5) 0.7306(4) 0.0332(13) Uani 1 1 d . U . . .
H70A H 0.432(2) 0.5717(16) 0.6704(11) 0.082(6) Uani 1 1 d . U . . .
H70B H 0.3878(17) 0.5078(14) 0.7533(15) 0.087(7) Uani 1 1 d . U . . .
H70C H 0.5192(13) 0.5762(14) 0.7525(11) 0.065(4) Uani 1 1 d . U . . .

loop_
_atom_site_aniso_label
_atom_site_aniso_U_11
_atom_site_aniso_U_22
_atom_site_aniso_U_33
_atom_site_aniso_U_23
_atom_site_aniso_U_13
_atom_site_aniso_U_12
Fe1 0.0193(18) 0.0150(14) 0.0128(13) -0.0008(11) 0.0044(13) 0.0007(13)
Fe2 0.0102(16) 0.0184(14) 0.0140(13) -0.0054(11) -0.0015(12) 0.0021(12)
D1 0.108(9) 0.028(4) 0.048(5) -0.001(3) 0.054(5) 0.003(4)
D2 0.111(8) 0.026(3) 0.059(5) -0.003(3) 0.052(5) 0.001(4)
H1 0.143(12) 0.037(5) 0.063(6) -0.001(4) 0.071(7) 0.004(5)
H2 0.146(11) 0.034(4) 0.078(6) -0.004(4) 0.069(7) 0.001(5)
N11 0.0211(19) 0.0171(15) 0.0132(13) -0.0007(12) 0.0038(13) 0.0022(13)
N21 0.0157(18) 0.0189(15) 0.0123(13) -0.0004(11) 0.0011(13) -0.0010(13)
C11 0.045(4) 0.027(3) 0.019(3) 0.002(2) 0.019(3) 0.005(3)
H11A 0.057(11) 0.096(12) 0.052(8) 0.002(7) 0.023(8) -0.007(9)
H11B 0.086(12) 0.070(9) 0.024(5) -0.012(6) 0.011(6) -0.010(8)
H11C 0.115(15) 0.047(8) 0.059(8) 0.018(6) 0.051(9) 0.036(9)
C21 0.018(3) 0.021(2) 0.0112(19) 0.0006(17) 0.0017(18) 0.0046(19)
C31 0.015(2) 0.015(2) 0.016(2) -0.0029(16) 0.0011(18) 0.0018(17)
C41 0.017(2) 0.014(2) 0.0134(19) -0.0041(16) -0.0014(18) 0.0004(17)
C51 0.036(4) 0.016(2) 0.027(3) -0.003(2) 0.009(3) 0.000(2)
H51A 0.087(12) 0.031(6) 0.074(9) -0.004(6) 0.053(9) -0.007(7)
H51B 0.085(11) 0.032(5) 0.047(7) -0.020(5) 0.000(7) -0.010(7)
H51C 0.060(10) 0.040(7) 0.092(11) 0.011(7) 0.009(9) 0.018(7)
C61 0.021(3) 0.020(2) 0.022(2) -0.007(2) 0.005(2) 0.005(2)
H61A 0.066(10) 0.042(7) 0.082(9) 0.012(7) 0.053(9) 0.012(7)
H61B 0.055(9) 0.048(7) 0.050(7) -0.002(6) 0.010(6) 0.023(7)
H61C 0.061(10) 0.091(11) 0.079(10) -0.068(10) -0.022(8) 0.021(9)
C12 0.027(3) 0.016(2) 0.0144(19) -0.0011(16) 0.006(2) 0.0035(19)
C22 0.030(3) 0.016(2) 0.023(2) 0.0026(18) 0.009(2) -0.001(2)
C32 0.040(4) 0.020(2) 0.028(3) 0.001(2) 0.017(3) 0.000(2)
H32 0.060(9) 0.039(6) 0.062(8) -0.001(6) 0.021(7) -0.012(7)
C42 0.059(4) 0.019(2) 0.021(2) 0.0036(19) 0.012(3) 0.009(3)
H42 0.098(13) 0.025(5) 0.053(7) 0.011(5) 0.012(8) 0.013(6)
C52 0.051(4) 0.022(2) 0.017(2) 0.0008(19) -0.001(3) 0.011(2)
H52 0.085(12) 0.045(7) 0.039(6) 0.005(5) -0.018(7) 0.020(7)
C62 0.036(3) 0.021(2) 0.0103(19) 0.0001(17) -0.002(2) 0.009(2)
C72 0.023(3) 0.033(3) 0.040(3) 0.002(3) 0.004(3) -0.004(3)
H72A 0.043(9) 0.072(10) 0.092(11) -0.013(9) -0.001(9) 0.015(8)
H72B 0.040(8) 0.059(8) 0.122(14) 0.023(9) -0.011(9) -0.019(7)
H72C 0.057(9) 0.056(8) 0.051(7) 0.009(6) 0.001(7) -0.009(7)
C82 0.040(4) 0.029(3) 0.030(3) -0.007(2) -0.016(3) 0.004(3)
H82A 0.079(13) 0.079(11) 0.069(11) -0.014(9) 0.007(10) -0.037(10)
H82B 0.081(13) 0.079(11) 0.077(11) 0.016(9) -0.048(10) -0.003(9)
H82C 0.057(10) 0.037(7) 0.127(15) -0.020(8) -0.020(10) 0.007(6)
C13 0.017(3) 0.0161(19) 0.0135(19) 0.0014(16) 0.0012(19) -0.0018(17)
C23 0.019(3) 0.022(2) 0.019(2) 0.0009(18) 0.0018(19) -0.004(2)
C33 0.022(3) 0.022(2) 0.027(2) 0.0003(19) 0.007(2) -0.009(2)
H33 0.026(6) 0.056(7) 0.048(6) 0.001(5) 0.006(5) -0.016(5)
C43 0.031(3) 0.027(2) 0.026(2) 0.003(2) 0.007(2) -0.004(2)
H43 0.046(8) 0.055(7) 0.049(7) 0.009(6) 0.008(6) -0.019(6)
C53 0.031(3) 0.026(2) 0.018(2) 0.0087(19) 0.004(2) 0.002(2)
H53 0.061(9) 0.061(7) 0.023(5) 0.016(5) 0.003(5) 0.002(7)
C63 0.023(3) 0.024(2) 0.016(2) 0.0024(18) -0.001(2) 0.003(2)
C73 0.023(3) 0.045(4) 0.023(3) 0.006(2) -0.005(3) -0.009(3)
H73A 0.061(10) 0.117(14) 0.030(6) 0.000(7) -0.005(7) 0.018(10)
H73B 0.036(8) 0.125(14) 0.045(7) 0.024(8) -0.017(6) -0.033(9)
H73C 0.090(13) 0.063(10) 0.071(10) 0.028(8) -0.032(10) -0.014(9)
C83 0.023(3) 0.039(3) 0.022(3) 0.006(2) -0.007(2) 0.001(3)
H83A 0.041(8) 0.046(7) 0.063(8) 0.005(6) -0.013(7) -0.006(6)
H83B 0.048(9) 0.097(11) 0.038(7) 0.023(7) -0.013(6) 0.002(8)
H83C 0.025(6) 0.088(11) 0.060(8) -0.011(8) -0.004(7) 0.008(7)
N14 0.0108(15) 0.0197(14) 0.0135(13) -0.0016(12) -0.0003(12) 0.0009(13)
N24 0.0128(16) 0.0192(14) 0.0154(13) -0.0027(12) -0.0013(13) -0.0011(13)
C14 0.014(3) 0.028(3) 0.024(2) -0.004(2) 0.001(2) 0.008(2)
H14A 0.035(7) 0.083(10) 0.055(7) 0.010(7) 0.011(7) 0.012(7)
H14B 0.044(8) 0.033(6) 0.101(11) -0.003(6) -0.013(8) 0.018(6)
H14C 0.030(7) 0.096(11) 0.054(8) -0.032(8) -0.012(6) 0.020(7)
C24 0.012(2) 0.018(2) 0.0123(18) 0.0007(16) -0.0018(18) 0.0008(18)
C34 0.012(2) 0.020(2) 0.0112(18) -0.0036(16) 0.0003(17) 0.0006(18)
C44 0.013(2) 0.019(2) 0.0121(18) -0.0017(16) 0.0003(18) -0.0013(18)
C54 0.020(3) 0.024(3) 0.018(2) -0.0070(19) -0.003(2) 0.000(2)
H54A 0.026(7) 0.075(9) 0.055(7) -0.032(7) -0.010(6) 0.003(6)
H54B 0.064(10) 0.036(6) 0.057(8) -0.019(5) -0.011(7) 0.000(6)
H54C 0.053(9) 0.085(10) 0.024(5) -0.004(6) 0.005(6) -0.022(8)
C64 0.027(3) 0.025(3) 0.016(2) -0.0052(19) 0.006(2) 0.004(2)
H64A 0.080(7) 0.069(6) 0.045(4) -0.019(4) 0.012(4) 0.012(5)
H64B 0.080(7) 0.069(6) 0.045(4) -0.019(4) 0.012(4) 0.012(5)
H64C 0.080(7) 0.069(6) 0.045(4) -0.019(4) 0.012(4) 0.012(5)
C15 0.012(2) 0.0170(19) 0.0140(19) 0.0005(16) -0.0010(17) -0.0001(17)
C25 0.024(3) 0.019(2) 0.0148(19) 0.0011(17) -0.0024(19) 0.002(2)
C35 0.037(3) 0.031(3) 0.016(2) 0.006(2) -0.008(2) 0.001(2)
H35 0.086(12) 0.054(7) 0.025(5) 0.018(5) -0.015(6) -0.011(7)
C45 0.031(3) 0.041(3) 0.021(2) 0.001(2) -0.016(2) -0.003(3)
H45 0.068(10) 0.070(9) 0.041(7) 0.001(6) -0.035(7) -0.009(8)
C55 0.027(3) 0.034(3) 0.028(3) 0.000(2) -0.012(2) -0.008(2)
H55 0.047(8) 0.060(8) 0.053(7) -0.005(6) -0.014(6) -0.023(7)
C65 0.014(2) 0.026(2) 0.021(2) -0.0002(19) -0.005(2) -0.0042(19)
C75 0.045(4) 0.019(2) 0.023(3) 0.001(2) 0.001(3) -0.010(3)
H75A 0.050(10) 0.054(8) 0.116(14) 0.008(9) -0.012(10) -0.024(8)
H75B 0.112(15) 0.063(9) 0.055(8) 0.036(7) -0.025(9) -0.050(10)
H75C 0.117(16) 0.062(9) 0.051(8) -0.021(7) 0.019(9) -0.048(10)
C85 0.026(3) 0.027(3) 0.030(3) 0.006(2) -0.002(3) -0.007(2)
H85A 0.108(15) 0.065(9) 0.046(8) 0.014(7) 0.033(9) 0.001(10)
H85B 0.067(11) 0.065(9) 0.082(10) 0.021(8) -0.005(9) -0.048(9)
H85C 0.039(9) 0.075(10) 0.076(10) 0.033(8) -0.001(8) -0.001(8)
C16 0.008(2) 0.017(2) 0.0154(19) -0.0016(15) -0.0028(17) 0.0006(16)
C26 0.013(2) 0.023(2) 0.0141(19) 0.0018(16) -0.0029(18) 0.0008(18)
C36 0.016(3) 0.025(2) 0.020(2) 0.0014(19) -0.003(2) 0.006(2)
H36 0.041(7) 0.042(6) 0.044(6) 0.015(5) 0.000(5) 0.018(5)
C46 0.010(2) 0.031(2) 0.022(2) 0.0007(19) -0.0021(19) 0.000(2)
H46 0.017(5) 0.052(6) 0.056(7) 0.005(5) 0.002(5) 0.003(4)
C56 0.009(2) 0.026(2) 0.026(2) 0.004(2) 0.000(2) -0.001(2)
H56 0.019(5) 0.055(7) 0.061(7) 0.018(6) 0.014(5) -0.003(5)
C66 0.013(2) 0.0167(19) 0.022(2) 0.0034(17) -0.0020(19) 0.0004(17)
C76 0.023(3) 0.026(2) 0.022(2) 0.009(2) 0.002(2) 0.001(2)
H76A 0.043(7) 0.054(6) 0.047(6) 0.009(5) -0.004(6) -0.016(6)
H76B 0.052(8) 0.050(6) 0.058(7) 0.023(6) -0.002(6) 0.014(6)
H76C 0.057(8) 0.051(6) 0.041(6) 0.001(5) 0.023(6) 0.000(6)
C86 0.022(3) 0.025(3) 0.042(3) 0.016(2) 0.001(3) -0.001(2)
H86A 0.067(9) 0.047(7) 0.077(8) 0.022(6) 0.017(8) 0.024(7)
H86B 0.036(7) 0.063(8) 0.101(11) 0.044(8) 0.000(7) -0.003(6)
H86C 0.064(9) 0.055(7) 0.067(7) 0.021(6) -0.018(7) 0.002(7)
C10 0.018(3) 0.028(2) 0.025(2) 0.0017(19) -0.007(2) -0.005(2)
C20 0.018(3) 0.031(3) 0.023(2) 0.003(2) 0.002(2) 0.001(2)
H20 0.048(8) 0.063(8) 0.034(6) 0.007(5) 0.013(5) 0.013(6)
C30 0.019(3) 0.030(3) 0.035(3) 0.004(2) 0.002(2) 0.002(2)
H30 0.043(8) 0.051(7) 0.078(9) 0.036(7) 0.005(7) 0.012(6)
C40 0.026(3) 0.037(3) 0.041(3) -0.011(3) 0.003(3) -0.005(3)
H40 0.044(9) 0.068(9) 0.079(10) -0.024(8) 0.010(8) 0.007(7)
C50 0.027(3) 0.053(3) 0.022(2) -0.011(2) 0.000(2) -0.011(3)
H50 0.060(10) 0.103(12) 0.031(6) -0.018(7) 0.012(6) -0.013(9)
C60 0.030(3) 0.041(3) 0.019(2) 0.003(2) -0.004(2) -0.014(3)
H60 0.060(9) 0.071(9) 0.035(6) 0.021(6) -0.005(6) -0.019(7)
C70 0.024(3) 0.027(3) 0.048(4) -0.001(3) -0.007(3) 0.001(2)
H70A 0.114(17) 0.062(9) 0.068(10) -0.014(8) -0.002(10) 0.027(10)
H70B 0.066(11) 0.036(7) 0.17(2) -0.005(9) 0.056(13) -0.010(7)
H70C 0.037(8) 0.058(8) 0.097(11) -0.019(8) -0.016(8) 0.007(7)

loop_
_atom_type_symbol
_atom_type_description
_atom_type_scat_dispersion_real
_atom_type_scat_dispersion_imag
_atom_type_scat_source
C C 0.0000 0.0000 'Neutron Data Booklet, ILL Grenoble, France (2003) ISBN 0-9704143-7-4'
H H 0.0000 0.0000 'Neutron Data Booklet, ILL Grenoble, France (2003) ISBN 0-9704143-7-4'
Fe Fe 0.0000 0.0000 'Neutron Data Booklet, ILL Grenoble, France (2003) ISBN 0-9704143-7-4'
N N 0.0000 0.0000 'Neutron Data Booklet, ILL Grenoble, France (2003) ISBN 0-9704143-7-4'
D D 0.0000 0.0000 'Neutron Data Booklet, ILL Grenoble, France (2003) ISBN 0-9704143-7-4'

loop_
_geom_angle_atom_site_label_1
_geom_angle_atom_site_label_2
_geom_angle_atom_site_label_3
_geom_angle
_geom_angle_site_symmetry_1
_geom_angle_site_symmetry_3
_geom_angle_publ_flag
H2 Fe1 H1 0.0(6) . . ?
D1 Fe1 D2 88.3(4) . . y
H2 Fe1 N11 177.9(4) . . ?
H1 Fe1 N11 177.9(4) . . ?
D1 Fe1 N11 177.9(4) . . y
D2 Fe1 N11 89.8(3) . . y
H2 Fe1 N21 89.9(3) . . ?
H1 Fe1 N21 89.9(3) . . ?
D1 Fe1 N21 89.9(3) . . y
D2 Fe1 N21 173.1(5) . . y
N11 Fe1 N21 92.17(19) . . y
H2 Fe1 Fe2 44.5(3) . . ?
H1 Fe1 Fe2 44.5(3) . . ?
D1 Fe1 Fe2 44.5(3) . . y
D2 Fe1 Fe2 44.2(3) . . y
N11 Fe1 Fe2 133.50(19) . . y
N21 Fe1 Fe2 134.3(2) . . y
D2 Fe2 D1 82.3(4) . . y
H2 Fe2 H1 0.0(7) . . ?
D2 Fe2 N14 124.1(4) . . y
H2 Fe2 N14 122.2(5) . . ?
D1 Fe2 N14 122.2(5) . . y
H1 Fe2 N14 122.2(5) . . ?
D2 Fe2 N24 119.4(4) . . y
H2 Fe2 N24 120.1(4) . . ?
D1 Fe2 N24 120.1(4) . . y
H1 Fe2 N24 120.1(4) . . ?
N14 Fe2 N24 92.20(18) . . y
D2 Fe2 Fe1 41.6(3) . . y
H2 Fe2 Fe1 41.0(3) . . ?
D1 Fe2 Fe1 41.0(3) . . y
H1 Fe2 Fe1 41.0(3) . . ?
N14 Fe2 Fe1 132.49(19) . . y
N24 Fe2 Fe1 135.3(2) . . y
Fe1 D1 Fe2 94.5(4) . . y
Fe1 D2 Fe2 94.2(4) . . y
Fe1 H1 Fe2 94.5(4) . . ?
Fe1 H2 Fe2 94.5(4) . . ?
C21 N11 C12 120.0(3) . . ?
C21 N11 Fe1 127.4(3) . . ?
C12 N11 Fe1 112.5(3) . . ?
C41 N21 C13 119.2(3) . . ?
C41 N21 Fe1 127.1(3) . . ?
C13 N21 Fe1 113.6(3) . . ?
H11A C11 H11B 107.2(15) . . ?
H11A C11 H11C 107.5(16) . . ?
H11B C11 H11C 108.9(14) . . ?
H11A C11 C21 110.3(9) . . ?
H11B C11 C21 111.5(10) . . ?
H11C C11 C21 111.2(8) . . ?
N11 C21 C31 123.6(4) . . ?
N11 C21 C11 118.8(4) . . ?
C31 C21 C11 117.6(4) . . ?
C41 C31 C21 123.8(4) . . ?
C41 C31 C61 117.6(4) . . ?
C21 C31 C61 118.5(4) . . ?
N21 C41 C31 124.1(4) . . ?
N21 C41 C51 118.6(4) . . ?
C31 C41 C51 117.4(4) . . ?
H51B C51 H51A 108.7(14) . . ?
H51B C51 H51C 106.0(14) . . ?
H51A C51 H51C 107.7(14) . . ?
H51B C51 C41 111.6(9) . . ?
H51A C51 C41 112.1(8) . . ?
H51C C51 C41 110.5(9) . . ?
H61C C61 H61B 107.0(15) . . ?
H61C C61 H61A 110.5(16) . . ?
H61B C61 H61A 104.1(13) . . ?
H61C C61 C31 112.4(10) . . ?
H61B C61 C31 111.3(8) . . ?
H61A C61 C31 111.2(9) . . ?
C62 C12 C22 121.1(4) . . ?
C62 C12 N11 118.8(4) . . ?
C22 C12 N11 120.0(4) . . ?
C32 C22 C12 118.8(5) . . ?
C32 C22 C72 120.5(5) . . ?
C12 C22 C72 120.6(4) . . ?
H32 C32 C22 119.5(10) . . ?
H32 C32 C42 119.5(10) . . ?
C22 C32 C42 121.1(5) . . ?
H42 C42 C52 119.6(11) . . ?
H42 C42 C32 121.2(11) . . ?
C52 C42 C32 119.2(5) . . ?
H52 C52 C42 118.6(9) . . ?
H52 C52 C62 120.5(10) . . ?
C42 C52 C62 120.9(6) . . ?
C12 C62 C52 118.9(5) . . ?
C12 C62 C82 121.0(4) . . ?
C52 C62 C82 120.1(5) . . ?
H72C C72 H72A 106.9(14) . . ?
H72C C72 H72B 108.7(15) . . ?
H72A C72 H72B 108.7(16) . . ?
H72C C72 C22 110.9(10) . . ?
H72A C72 C22 111.1(10) . . ?
H72B C72 C22 110.5(10) . . ?
H82A C82 H82C 105.5(18) . . ?
H82A C82 H82B 107.3(18) . . ?
H82C C82 H82B 110.5(16) . . ?
H82A C82 C62 110.7(10) . . ?
H82C C82 C62 112.4(11) . . ?
H82B C82 C62 110.3(11) . . ?
C23 C13 C63 121.4(4) . . ?
C23 C13 N21 118.8(4) . . ?
C63 C13 N21 119.8(4) . . ?
C33 C23 C13 118.4(4) . . ?
C33 C23 C73 121.1(5) . . ?
C13 C23 C73 120.5(5) . . ?
H33 C33 C43 120.3(8) . . ?
H33 C33 C23 118.2(8) . . ?
C43 C33 C23 121.4(5) . . ?
H43 C43 C33 121.1(9) . . ?
H43 C43 C53 119.4(9) . . ?
C33 C43 C53 119.5(5) . . ?
H53 C53 C43 120.1(9) . . ?
H53 C53 C63 118.7(9) . . ?
C43 C53 C63 121.2(4) . . ?
C53 C63 C13 118.1(5) . . ?
C53 C63 C83 121.5(4) . . ?
C13 C63 C83 120.4(5) . . ?
H73C C73 H73A 106.5(18) . . ?
H73C C73 H73B 108.4(17) . . ?
H73A C73 H73B 108.7(15) . . ?
H73C C73 C23 110.6(10) . . ?
H73A C73 C23 112.2(10) . . ?
H73B C73 C23 110.3(9) . . ?
H83B C83 H83A 108.5(13) . . ?
H83B C83 H83C 108.0(13) . . ?
H83A C83 H83C 106.4(14) . . ?
H83B C83 C63 111.5(10) . . ?
H83A C83 C63 110.7(9) . . ?
H83C C83 C63 111.5(9) . . ?
C24 N14 C15 121.5(4) . . ?
C24 N14 Fe2 127.6(3) . . ?
C15 N14 Fe2 110.8(3) . . ?
C44 N24 C16 122.4(3) . . ?
C44 N24 Fe2 127.1(3) . . ?
C16 N24 Fe2 110.5(3) . . ?
H14B C14 H14A 106.5(14) . . ?
H14B C14 H14C 109.4(14) . . ?
H14A C14 H14C 106.6(14) . . ?
H14B C14 C24 111.8(9) . . ?
H14A C14 C24 110.6(9) . . ?
H14C C14 C24 111.7(8) . . ?
N14 C24 C34 123.6(4) . . ?
N14 C24 C14 117.8(4) . . ?
C34 C24 C14 118.6(4) . . ?
C24 C34 C44 124.8(4) . . ?
C24 C34 C64 118.8(4) . . ?
C44 C34 C64 116.2(4) . . ?
N24 C44 C34 123.8(4) . . ?
N24 C44 C54 118.3(4) . . ?
C34 C44 C54 117.9(4) . . ?
H54C C54 H54B 106.7(13) . . ?
H54C C54 H54A 107.1(13) . . ?
H54B C54 H54A 109.6(13) . . ?
H54C C54 C44 111.3(8) . . ?
H54B C54 C44 110.5(8) . . ?
H54A C54 C44 111.5(7) . . ?
H64B C64 H64C 106.4(14) . . ?
H64B C64 H64A 108.5(14) . . ?
H64C C64 H64A 105.6(13) . . ?
H64B C64 C34 112.3(8) . . ?
H64C C64 C34 111.4(9) . . ?
H64A C64 C34 112.2(9) . . ?
C25 C15 C65 120.6(4) . . ?
C25 C15 N14 119.3(4) . . ?
C65 C15 N14 119.9(4) . . ?
C35 C25 C15 118.7(4) . . ?
C35 C25 C75 120.6(4) . . ?
C15 C25 C75 120.6(4) . . ?
H35 C35 C45 120.5(9) . . ?
H35 C35 C25 118.9(9) . . ?
C45 C35 C25 120.6(5) . . ?
H45 C45 C35 119.8(10) . . ?
H45 C45 C55 119.8(10) . . ?
C35 C45 C55 120.4(4) . . ?
H55 C55 C45 119.8(8) . . ?
H55 C55 C65 119.6(9) . . ?
C45 C55 C65 120.6(5) . . ?
C55 C65 C15 119.1(4) . . ?
C55 C65 C85 120.8(5) . . ?
C15 C65 C85 120.2(4) . . ?
H75C C75 H75B 109.5(16) . . ?
H75C C75 H75A 107.9(18) . . ?
H75B C75 H75A 106.0(17) . . ?
H75C C75 C25 112.1(10) . . ?
H75B C75 C25 111.2(9) . . ?
H75A C75 C25 109.9(9) . . ?
H85A C85 H85B 108.1(16) . . ?
H85A C85 H85C 107.9(15) . . ?
H85B C85 H85C 106.0(15) . . ?
H85A C85 C65 111.6(10) . . ?
H85B C85 C65 111.6(10) . . ?
H85C C85 C65 111.4(9) . . ?
C66 C16 C26 120.9(4) . . ?
C66 C16 N24 119.5(4) . . ?
C26 C16 N24 119.3(4) . . ?
C36 C26 C16 118.8(4) . . ?
C36 C26 C76 120.5(4) . . ?
C16 C26 C76 120.7(4) . . ?
H36 C36 C26 119.5(9) . . ?
H36 C36 C46 119.7(8) . . ?
C26 C36 C46 120.7(4) . . ?
H46 C46 C56 120.2(8) . . ?
H46 C46 C36 120.2(8) . . ?
C56 C46 C36 119.6(5) . . ?
H56 C56 C46 120.1(8) . . ?
H56 C56 C66 118.7(8) . . ?
C46 C56 C66 121.2(5) . . ?
C56 C66 C16 118.8(4) . . ?
C56 C66 C86 120.8(5) . . ?
C16 C66 C86 120.3(5) . . ?
H76B C76 H76A 108.4(12) . . ?
H76B C76 H76C 108.9(12) . . ?
H76A C76 H76C 107.7(13) . . ?
H76B C76 C26 111.0(10) . . ?
H76A C76 C26 110.3(8) . . ?
H76C C76 C26 110.5(8) . . ?
H86C C86 H86A 106.8(16) . . ?
H86C C86 H86B 107.7(15) . . ?
H86A C86 H86B 107.7(15) . . ?
H86C C86 C66 110.4(9) . . ?
H86A C86 C66 112.3(9) . . ?
H86B C86 C66 111.6(9) . . ?
C60 C10 C20 118.0(5) . . ?
C60 C10 C70 121.2(5) . . ?
C20 C10 C70 120.9(5) . . ?
H20 C20 C30 120.4(9) . . ?
H20 C20 C10 118.6(9) . . ?
C30 C20 C10 121.0(5) . . ?
H30 C30 C40 119.9(10) . . ?
H30 C30 C20 119.5(10) . . ?
C40 C30 C20 120.6(5) . . ?
H40 C40 C50 121.3(11) . . ?
H40 C40 C30 119.5(11) . . ?
C50 C40 C30 119.1(6) . . ?
H50 C50 C40 120.0(12) . . ?
H50 C50 C60 119.8(12) . . ?
C40 C50 C60 120.3(5) . . ?
H60 C60 C10 118.6(10) . . ?
H60 C60 C50 120.2(10) . . ?
C10 C60 C50 121.1(5) . . ?
H70A C70 H70C 106.4(17) . . ?
H70A C70 H70B 108.3(19) . . ?
H70C C70 H70B 107.7(17) . . ?
H70A C70 C10 111.8(11) . . ?
H70C C70 C10 110.9(10) . . ?
H70B C70 C10 111.5(12) . . ?

loop_
_geom_bond_atom_site_label_1
_geom_bond_atom_site_label_2
_geom_bond_distance
_geom_bond_site_symmetry_2
_geom_bond_publ_flag
Fe1 D1 1.618(8) . y
Fe1 D2 1.637(8) . y
Fe1 H1 1.618(8) . ?
Fe1 H2 1.637(8) . ?
Fe1 N11 1.925(5) . y
Fe1 N21 1.929(4) . y
Fe1 Fe2 2.457(4) . y
Fe2 D2 1.716(8) . y
Fe2 H2 1.727(8) . y
Fe2 D1 1.727(8) . y
Fe2 H1 1.727(8) . y
Fe2 N14 1.938(5) . y
Fe2 N24 1.951(4) . y
N11 C21 1.334(6) . ?
N11 C12 1.436(5) . ?
N21 C41 1.334(6) . ?
N21 C13 1.434(6) . ?
C11 H11A 1.07(2) . ?
C11 H11B 1.069(14) . ?
C11 H11C 1.077(14) . ?
C11 C21 1.517(7) . ?
C21 C31 1.421(6) . ?
C31 C41 1.410(7) . ?
C31 C61 1.521(7) . ?
C41 C51 1.511(6) . ?
C51 H51B 1.071(13) . ?
C51 H51A 1.083(16) . ?
C51 H51C 1.088(19) . ?
C61 H61C 1.052(14) . ?
C61 H61B 1.066(15) . ?
C61 H61A 1.072(17) . ?
C12 C62 1.397(7) . ?
C12 C22 1.406(7) . ?
C22 C32 1.390(7) . ?
C22 C72 1.505(8) . ?
C32 H32 1.082(16) . ?
C32 C42 1.401(9) . ?
C42 H42 1.080(12) . ?
C42 C52 1.396(9) . ?
C52 H52 1.084(17) . ?
C52 C62 1.399(7) . ?
C62 C82 1.507(9) . ?
C72 H72C 1.076(17) . ?
C72 H72A 1.09(2) . ?
C72 H72B 1.097(16) . ?
C82 H82A 1.05(2) . ?
C82 H82C 1.057(16) . ?
C82 H82B 1.072(16) . ?
C13 C23 1.400(7) . ?
C13 C63 1.407(6) . ?
C23 C33 1.396(7) . ?
C23 C73 1.502(7) . ?
C33 H33 1.098(14) . ?
C33 C43 1.378(8) . ?
C43 H43 1.078(15) . ?
C43 C53 1.395(8) . ?
C53 H53 1.095(11) . ?
C53 C63 1.396(8) . ?
C63 C83 1.491(8) . ?
C73 H73C 1.064(19) . ?
C73 H73A 1.07(2) . ?
C73 H73B 1.071(16) . ?
C83 H83B 1.075(13) . ?
C83 H83A 1.078(15) . ?
C83 H83C 1.082(19) . ?
N14 C24 1.337(5) . ?
N14 C15 1.422(5) . ?
N24 C44 1.336(6) . ?
N24 C16 1.421(6) . ?
C14 H14B 1.053(14) . ?
C14 H14A 1.076(17) . ?
C14 H14C 1.077(14) . ?
C14 C24 1.515(7) . ?
C24 C34 1.415(6) . ?
C34 C44 1.420(7) . ?
C34 C64 1.530(6) . ?
C44 C54 1.509(6) . ?
C54 H54C 1.064(14) . ?
C54 H54B 1.073(13) . ?
C54 H54A 1.091(15) . ?
C64 H64B 1.05(2) . ?
C64 H64C 1.070(17) . ?
C64 H64A 1.07(2) . ?
C15 C25 1.405(6) . ?
C15 C65 1.408(6) . ?
C25 C35 1.401(7) . ?
C25 C75 1.500(7) . ?
C35 H35 1.078(12) . ?
C35 C45 1.386(8) . ?
C45 H45 1.107(12) . ?
C45 C55 1.388(8) . ?
C55 H55 1.076(15) . ?
C55 C65 1.392(7) . ?
C65 C85 1.506(7) . ?
C75 H75C 1.064(16) . ?
C75 H75B 1.067(14) . ?
C75 H75A 1.09(2) . ?
C85 H85A 1.063(19) . ?
C85 H85B 1.069(15) . ?
C85 H85C 1.086(18) . ?
C16 C66 1.395(7) . ?
C16 C26 1.408(6) . ?
C26 C36 1.390(7) . ?
C26 C76 1.505(7) . ?
C36 H36 1.098(11) . ?
C36 C46 1.398(8) . ?
C46 H46 1.094(13) . ?
C46 C56 1.380(7) . ?
C56 H56 1.093(13) . ?
C56 C66 1.393(7) . ?
C66 C86 1.515(7) . ?
C76 H76B 1.070(13) . ?
C76 H76A 1.097(15) . ?
C76 H76C 1.102(15) . ?
C86 H86C 1.07(2) . ?
C86 H86A 1.07(2) . ?
C86 H86B 1.081(17) . ?
C10 C60 1.390(8) . ?
C10 C20 1.397(7) . ?
C10 C70 1.514(8) . ?
C20 H20 1.084(13) . ?
C20 C30 1.387(8) . ?
C30 H30 1.089(13) . ?
C30 C40 1.386(9) . ?
C40 H40 1.095(18) . ?
C40 C50 1.386(9) . ?
C50 H50 1.076(13) . ?
C50 C60 1.395(9) . ?
C60 H60 1.097(14) . ?
C70 H70A 1.05(2) . ?
C70 H70C 1.066(17) . ?
C70 H70B 1.068(18) . ?

loop_
_geom_torsion_atom_site_label_1
_geom_torsion_atom_site_label_2
_geom_torsion_atom_site_label_3
_geom_torsion_atom_site_label_4
_geom_torsion
_geom_torsion_site_symmetry_1
_geom_torsion_site_symmetry_2
_geom_torsion_site_symmetry_3
_geom_torsion_site_symmetry_4
_geom_torsion_publ_flag
D2 Fe1 D1 Fe2 -6.5(6) . . . . ?
N21 Fe1 D1 Fe2 -179.8(5) . . . . ?
D2 Fe2 D1 Fe1 6.2(6) . . . . ?
N14 Fe2 D1 Fe1 -119.5(4) . . . . ?
N24 Fe2 D1 Fe1 125.9(4) . . . . ?
D1 Fe1 D2 Fe2 6.5(6) . . . . ?
N11 Fe1 D2 Fe2 -172.8(5) . . . . ?
D1 Fe2 D2 Fe1 -6.1(6) . . . . ?
N14 Fe2 D2 Fe1 117.8(4) . . . . ?
N24 Fe2 D2 Fe1 -126.4(4) . . . . ?
H2 Fe1 H1 Fe2 0(100) . . . . ?
N21 Fe1 H1 Fe2 -179.8(5) . . . . ?
H2 Fe2 H1 Fe1 0(100) . . . . ?
N14 Fe2 H1 Fe1 -119.5(4) . . . . ?
N24 Fe2 H1 Fe1 125.9(4) . . . . ?
H1 Fe1 H2 Fe2 0(100) . . . . ?
N21 Fe1 H2 Fe2 -179.8(5) . . . . ?
H1 Fe2 H2 Fe1 0(100) . . . . ?
N14 Fe2 H2 Fe1 -119.5(4) . . . . ?
N24 Fe2 H2 Fe1 125.9(4) . . . . ?
C12 N11 C21 C31 172.6(4) . . . . ?
Fe1 N11 C21 C31 -4.2(7) . . . . ?
C12 N11 C21 C11 -6.9(7) . . . . ?
Fe1 N11 C21 C11 176.3(4) . . . . ?
H11A C11 C21 N11 -111.9(12) . . . . ?
H11B C11 C21 N11 129.1(12) . . . . ?
H11C C11 C21 N11 7.2(15) . . . . ?
H11A C11 C21 C31 68.5(12) . . . . ?
H11B C11 C21 C31 -50.5(13) . . . . ?
H11C C11 C21 C31 -172.3(14) . . . . ?
N11 C21 C31 C41 -8.8(7) . . . . ?
C11 C21 C31 C41 170.7(5) . . . . ?
N11 C21 C31 C61 175.1(4) . . . . ?
C11 C21 C31 C61 -5.3(7) . . . . ?
C13 N21 C41 C31 -170.9(4) . . . . ?
Fe1 N21 C41 C31 4.1(6) . . . . ?
C13 N21 C41 C51 9.1(6) . . . . ?
Fe1 N21 C41 C51 -175.9(4) . . . . ?
C21 C31 C41 N21 8.8(7) . . . . ?
C61 C31 C41 N21 -175.1(4) . . . . ?
C21 C31 C41 C51 -171.1(5) . . . . ?
C61 C31 C41 C51 4.9(7) . . . . ?
N21 C41 C51 H51B -127.2(11) . . . . ?
C31 C41 C51 H51B 52.8(12) . . . . ?
N21 C41 C51 H51A -5.0(13) . . . . ?
C31 C41 C51 H51A 175.0(12) . . . . ?
N21 C41 C51 H51C 115.1(11) . . . . ?
C31 C41 C51 H51C -64.9(12) . . . . ?
C41 C31 C61 H61C -77.1(15) . . . . ?
C21 C31 C61 H61C 99.1(15) . . . . ?
C41 C31 C61 H61B 42.8(11) . . . . ?
C21 C31 C61 H61B -140.9(10) . . . . ?
C41 C31 C61 H61A 158.4(11) . . . . ?
C21 C31 C61 H61A -25.3(12) . . . . ?
C21 N11 C12 C62 -92.8(6) . . . . ?
Fe1 N11 C12 C62 84.5(4) . . . . ?
C21 N11 C12 C22 90.9(5) . . . . ?
Fe1 N11 C12 C22 -91.8(5) . . . . ?
C62 C12 C22 C32 0.0(7) . . . . ?
N11 C12 C22 C32 176.2(4) . . . . ?
C62 C12 C22 C72 -178.6(5) . . . . ?
N11 C12 C22 C72 -2.4(7) . . . . ?
C12 C22 C32 H32 -179.1(9) . . . . ?
C72 C22 C32 H32 -0.5(12) . . . . ?
C12 C22 C32 C42 0.6(8) . . . . ?
C72 C22 C32 C42 179.3(5) . . . . ?
H32 C32 C42 H42 -1.2(15) . . . . ?
C22 C32 C42 H42 179.0(10) . . . . ?
H32 C32 C42 C52 179.0(10) . . . . ?
C22 C32 C42 C52 -0.8(8) . . . . ?
H42 C42 C52 H52 0.8(15) . . . . ?
C32 C42 C52 H52 -179.4(10) . . . . ?
H42 C42 C52 C62 -179.4(10) . . . . ?
C32 C42 C52 C62 0.4(8) . . . . ?
C22 C12 C62 C52 -0.5(7) . . . . ?
N11 C12 C62 C52 -176.7(4) . . . . ?
C22 C12 C62 C82 177.5(5) . . . . ?
N11 C12 C62 C82 1.2(7) . . . . ?
H52 C52 C62 C12 -180.0(10) . . . . ?
C42 C52 C62 C12 0.3(8) . . . . ?
H52 C52 C62 C82 2.1(12) . . . . ?
C42 C52 C62 C82 -177.7(5) . . . . ?
C32 C22 C72 H72C -120.2(10) . . . . ?
C12 C22 C72 H72C 58.4(11) . . . . ?
C32 C22 C72 H72A 121.1(13) . . . . ?
C12 C22 C72 H72A -60.3(13) . . . . ?
C32 C22 C72 H72B 0.4(15) . . . . ?
C12 C22 C72 H72B 179.0(13) . . . . ?
C12 C62 C82 H82A -77.6(15) . . . . ?
C52 C62 C82 H82A 100.3(14) . . . . ?
C12 C62 C82 H82C 40.1(15) . . . . ?
C52 C62 C82 H82C -142.0(14) . . . . ?
C12 C62 C82 H82B 163.8(14) . . . . ?
C52 C62 C82 H82B -18.2(16) . . . . ?
C41 N21 C13 C23 91.7(5) . . . . ?
Fe1 N21 C13 C23 -84.0(4) . . . . ?
C41 N21 C13 C63 -90.5(5) . . . . ?
Fe1 N21 C13 C63 93.8(4) . . . . ?
C63 C13 C23 C33 -0.6(7) . . . . ?
N21 C13 C23 C33 177.2(4) . . . . ?
C63 C13 C23 C73 -179.1(5) . . . . ?
N21 C13 C23 C73 -1.4(7) . . . . ?
C13 C23 C33 H33 -179.1(9) . . . . ?
C73 C23 C33 H33 -0.6(11) . . . . ?
C13 C23 C33 C43 1.3(7) . . . . ?
C73 C23 C33 C43 179.8(5) . . . . ?
H33 C33 C43 H43 1.2(15) . . . . ?
C23 C33 C43 H43 -179.2(10) . . . . ?
H33 C33 C43 C53 179.8(9) . . . . ?
C23 C33 C43 C53 -0.6(8) . . . . ?
H43 C43 C53 H53 -1.6(15) . . . . ?
C33 C43 C53 H53 179.8(10) . . . . ?
H43 C43 C53 C63 177.8(10) . . . . ?
C33 C43 C53 C63 -0.8(8) . . . . ?
H53 C53 C63 C13 -179.1(9) . . . . ?
C43 C53 C63 C13 1.4(7) . . . . ?
H53 C53 C63 C83 1.2(12) . . . . ?
C43 C53 C63 C83 -178.3(5) . . . . ?
C23 C13 C63 C53 -0.7(7) . . . . ?
N21 C13 C63 C53 -178.4(4) . . . . ?
C23 C13 C63 C83 179.0(5) . . . . ?
N21 C13 C63 C83 1.2(7) . . . . ?
C33 C23 C73 H73C -113.0(14) . . . . ?
C13 C23 C73 H73C 65.5(15) . . . . ?
C33 C23 C73 H73A 128.3(14) . . . . ?
C13 C23 C73 H73A -53.2(14) . . . . ?
C33 C23 C73 H73B 6.9(15) . . . . ?
C13 C23 C73 H73B -174.6(13) . . . . ?
C53 C63 C83 H83B 1.0(13) . . . . ?
C13 C63 C83 H83B -178.6(12) . . . . ?
C53 C63 C83 H83A 122.0(10) . . . . ?
C13 C63 C83 H83A -57.7(11) . . . . ?
C53 C63 C83 H83C -119.8(11) . . . . ?
C13 C63 C83 H83C 60.6(12) . . . . ?
C15 N14 C24 C34 171.5(4) . . . . ?
Fe2 N14 C24 C34 -5.1(6) . . . . ?
C15 N14 C24 C14 -7.9(6) . . . . ?
Fe2 N14 C24 C14 175.5(3) . . . . ?
H14B C14 C24 N14 119.5(12) . . . . ?
H14A C14 C24 N14 -121.9(11) . . . . ?
H14C C14 C24 N14 -3.4(13) . . . . ?
H14B C14 C24 C34 -60.0(12) . . . . ?
H14A C14 C24 C34 58.6(11) . . . . ?
H14C C14 C24 C34 177.1(12) . . . . ?
N14 C24 C34 C44 -4.2(7) . . . . ?
C14 C24 C34 C44 175.3(4) . . . . ?
N14 C24 C34 C64 -179.5(4) . . . . ?
C14 C24 C34 C64 -0.1(6) . . . . ?
C16 N24 C44 C34 -176.0(4) . . . . ?
Fe2 N24 C44 C34 2.2(6) . . . . ?
C16 N24 C44 C54 3.0(6) . . . . ?
Fe2 N24 C44 C54 -178.8(3) . . . . ?
C24 C34 C44 N24 5.7(7) . . . . ?
C64 C34 C44 N24 -178.9(4) . . . . ?
C24 C34 C44 C54 -173.4(4) . . . . ?
C64 C34 C44 C54 2.0(6) . . . . ?
N24 C44 C54 H54C 117.2(11) . . . . ?
C34 C44 C54 H54C -63.7(12) . . . . ?
N24 C44 C54 H54B -124.4(11) . . . . ?
C34 C44 C54 H54B 54.7(11) . . . . ?
N24 C44 C54 H54A -2.3(11) . . . . ?
C34 C44 C54 H54A 176.8(10) . . . . ?
C24 C34 C64 H64B -14.7(12) . . . . ?
C44 C34 C64 H64B 169.6(11) . . . . ?
C24 C34 C64 H64C -134.0(12) . . . . ?
C44 C34 C64 H64C 50.3(12) . . . . ?
C24 C34 C64 H64A 107.9(11) . . . . ?
C44 C34 C64 H64A -67.9(11) . . . . ?
C24 N14 C15 C25 -88.9(5) . . . . ?
Fe2 N14 C15 C25 88.3(4) . . . . ?
C24 N14 C15 C65 95.5(5) . . . . ?
Fe2 N14 C15 C65 -87.3(5) . . . . ?
C65 C15 C25 C35 -2.4(7) . . . . ?
N14 C15 C25 C35 -178.0(5) . . . . ?
C65 C15 C25 C75 177.7(5) . . . . ?
N14 C15 C25 C75 2.1(7) . . . . ?
C15 C25 C35 H35 180.0(12) . . . . ?
C75 C25 C35 H35 -0.1(14) . . . . ?
C15 C25 C35 C45 2.0(8) . . . . ?
C75 C25 C35 C45 -178.0(6) . . . . ?
H35 C35 C45 H45 1.4(19) . . . . ?
C25 C35 C45 H45 179.3(13) . . . . ?
H35 C35 C45 C55 -178.1(12) . . . . ?
C25 C35 C45 C55 -0.2(9) . . . . ?
H45 C45 C55 H55 -0.7(19) . . . . ?
C35 C45 C55 H55 178.8(12) . . . . ?
H45 C45 C55 C65 179.2(13) . . . . ?
C35 C45 C55 C65 -1.3(10) . . . . ?
H55 C55 C65 C15 -179.2(12) . . . . ?
C45 C55 C65 C15 0.9(9) . . . . ?
H55 C55 C65 C85 0.0(14) . . . . ?
C45 C55 C65 C85 -179.8(6) . . . . ?
C25 C15 C65 C55 1.0(8) . . . . ?
N14 C15 C65 C55 176.5(5) . . . . ?
C25 C15 C65 C85 -178.3(5) . . . . ?
N14 C15 C65 C85 -2.8(7) . . . . ?
C35 C25 C75 H75C -129.0(14) . . . . ?
C15 C25 C75 H75C 50.9(15) . . . . ?
C35 C25 C75 H75B -6.1(16) . . . . ?
C15 C25 C75 H75B 173.8(15) . . . . ?
C35 C25 C75 H75A 111.0(13) . . . . ?
C15 C25 C75 H75A -69.1(13) . . . . ?
C55 C65 C85 H85A 118.5(14) . . . . ?
C15 C65 C85 H85A -62.3(14) . . . . ?
C55 C65 C85 H85B -2.6(15) . . . . ?
C15 C65 C85 H85B 176.6(13) . . . . ?
C55 C65 C85 H85C -120.9(12) . . . . ?
C15 C65 C85 H85C 58.4(12) . . . . ?
C44 N24 C16 C66 94.8(5) . . . . ?
Fe2 N24 C16 C66 -83.7(4) . . . . ?
C44 N24 C16 C26 -91.1(5) . . . . ?
Fe2 N24 C16 C26 90.5(4) . . . . ?
C66 C16 C26 C36 0.3(6) . . . . ?
N24 C16 C26 C36 -173.7(4) . . . . ?
C66 C16 C26 C76 178.9(4) . . . . ?
N24 C16 C26 C76 4.8(6) . . . . ?
C16 C26 C36 H36 -179.9(9) . . . . ?
C76 C26 C36 H36 1.6(11) . . . . ?
C16 C26 C36 C46 0.5(7) . . . . ?
C76 C26 C36 C46 -178.0(5) . . . . ?
H36 C36 C46 H46 -0.6(13) . . . . ?
C26 C36 C46 H46 179.0(9) . . . . ?
H36 C36 C46 C56 179.3(9) . . . . ?
C26 C36 C46 C56 -1.1(7) . . . . ?
H46 C46 C56 H56 -1.0(14) . . . . ?
C36 C46 C56 H56 179.1(10) . . . . ?
H46 C46 C56 C66 -179.1(9) . . . . ?
C36 C46 C56 C66 0.9(7) . . . . ?
H56 C56 C66 C16 -178.3(9) . . . . ?
C46 C56 C66 C16 -0.2(7) . . . . ?
H56 C56 C66 C86 0.2(11) . . . . ?
C46 C56 C66 C86 178.3(5) . . . . ?
C26 C16 C66 C56 -0.5(6) . . . . ?
N24 C16 C66 C56 173.6(4) . . . . ?
C26 C16 C66 C86 -179.0(5) . . . . ?
N24 C16 C66 C86 -4.9(6) . . . . ?
C36 C26 C76 H76B -1.3(11) . . . . ?
C16 C26 C76 H76B -179.8(10) . . . . ?
C36 C26 C76 H76A 118.9(10) . . . . ?
C16 C26 C76 H76A -59.6(10) . . . . ?
C36 C26 C76 H76C -122.2(10) . . . . ?
C16 C26 C76 H76C 59.4(10) . . . . ?
C56 C66 C86 H86C -111.4(13) . . . . ?
C16 C66 C86 H86C 67.0(13) . . . . ?
C56 C66 C86 H86A 129.5(13) . . . . ?
C16 C66 C86 H86A -52.1(13) . . . . ?
C56 C66 C86 H86B 8.4(14) . . . . ?
C16 C66 C86 H86B -173.2(12) . . . . ?
C60 C10 C20 H20 -178.8(10) . . . . ?
C70 C10 C20 H20 1.7(12) . . . . ?
C60 C10 C20 C30 1.5(8) . . . . ?
C70 C10 C20 C30 -178.0(5) . . . . ?
H20 C20 C30 H30 -0.3(16) . . . . ?
C10 C20 C30 H30 179.4(11) . . . . ?
H20 C20 C30 C40 -179.9(10) . . . . ?
C10 C20 C30 C40 -0.2(8) . . . . ?
H30 C30 C40 H40 0.2(17) . . . . ?
C20 C30 C40 H40 179.9(11) . . . . ?
H30 C30 C40 C50 179.3(11) . . . . ?
C20 C30 C40 C50 -1.1(9) . . . . ?
H40 C40 C50 H50 0.1(17) . . . . ?
C30 C40 C50 H50 -178.9(11) . . . . ?
H40 C40 C50 C60 -179.9(11) . . . . ?
C30 C40 C50 C60 1.1(9) . . . . ?
C20 C10 C60 H60 -179.7(10) . . . . ?
C70 C10 C60 H60 -0.2(12) . . . . ?
C20 C10 C60 C50 -1.5(8) . . . . ?
C70 C10 C60 C50 178.0(5) . . . . ?
H50 C50 C60 H60 -1.6(16) . . . . ?
C40 C50 C60 H60 178.4(11) . . . . ?
H50 C50 C60 C10 -179.8(11) . . . . ?
C40 C50 C60 C10 0.2(9) . . . . ?
C60 C10 C70 H70A 155.7(15) . . . . ?
C20 C10 C70 H70A -24.8(16) . . . . ?
C60 C10 C70 H70C -85.6(14) . . . . ?
C20 C10 C70 H70C 93.8(14) . . . . ?
C60 C10 C70 H70B 34.4(17) . . . . ?
C20 C10 C70 H70B -146.1(16) . . . . ?
